data_4302891
loop_
_publ_author_name
'T. V. Brinzari'
'C. Tian'
'G. J. Halder'
'J. L. Musfeldt'
'M.-H. Whangbo'
'J. A. Schlueter'

_publ_contact_author_address
;
Materials Science Division
Argonne National Laboratory
Argonne, IL 60439-4831, USA
;
_publ_contact_author_email JASchlueter@anl.gov
_publ_contact_author_fax '(630) 252-9151'
_publ_contact_author_name 'Dr. John Schlueter'
_publ_contact_author_phone '(630) 252-3588'
_publ_section_title
;
Color Properties and Structural Phase Transition in Penta- And
Hexacoordinate Isothiocyanato Ni(II) Compounds
;
_journal_name_full 'Inorganic Chemistry'
_journal_page_first 7650
_journal_page_last 7658
_journal_paper_doi 10.1021/ic802120n
_journal_volume 48
_journal_year 2009
_chemical_compound_source 'synthesis as described'
_chemical_formula_moiety '3(C16 H36 N 1+), C5 N5 Ni S5 3-'
_chemical_formula_sum 'C53 H108 N8 Ni S5'
_chemical_formula_weight 1076.48
_chemical_melting_point 379
_chemical_name_common
; 
Tetrabutylammonium tetrathiocyanato nickalate(II) 
;
_chemical_name_systematic
; 
Tetrabutylammonium tetrathiocyanato nickalate(II) 
;
_space_group_IT_number 61
_symmetry_cell_setting orthorhombic
_symmetry_Int_Tables_number 61
_symmetry_space_group_name_Hall '-P 2ac 2ab'
_symmetry_space_group_name_H-M 'P b c a'
_atom_sites_solution_hydrogens geom
_atom_sites_solution_primary direct
_atom_sites_solution_secondary difmap
_audit_creation_method 'manual editing of SHELXL-97 cif file'
_cell_angle_alpha 90.00
_cell_angle_beta 90.00
_cell_angle_gamma 90.00
_cell_formula_units_Z 8
_cell_length_a 22.0901(9)
_cell_length_b 23.9105(10)
_cell_length_c 25.0473(10)
_cell_measurement_reflns_used 1926
_cell_measurement_temperature 398(2)
_cell_measurement_theta_max 20.898
_cell_measurement_theta_min 2.459
_cell_volume 13229.6(9)
_computing_cell_refinement 'SAINT (Bruker, 2001)'
_computing_data_collection 'SMART (Siemens, 1997-1998)'
_computing_data_reduction 'SAINT (Bruker, 2001)'
_computing_molecular_graphics 'SHELXTL (Sheldrick, 2001)'
_computing_publication_material
;
SHELXTL (Sheldrick, 2001), PLATON (Spek, 2003)
;
_computing_structure_refinement 'SHELXTL (Sheldrick, 2001)'
_computing_structure_solution 'SHELXTL (Sheldrick, 2001)'
_diffrn_ambient_temperature 200(2)
_diffrn_measured_fraction_theta_full 1.000
_diffrn_measured_fraction_theta_max 1.000
_diffrn_measurement_device_type 'Siemens SMART CCD'
_diffrn_measurement_method 'area detector \w scans'
_diffrn_radiation_monochromator graphite
_diffrn_radiation_source 'fine-focus sealed tube'
_diffrn_radiation_type MoK\a
_diffrn_radiation_wavelength 0.71073
_diffrn_reflns_av_R_equivalents 0.0987
_diffrn_reflns_av_sigmaI/netI 0.0428
_diffrn_reflns_limit_h_max 23
_diffrn_reflns_limit_h_min -23
_diffrn_reflns_limit_k_max 25
_diffrn_reflns_limit_k_min -25
_diffrn_reflns_limit_l_max 26
_diffrn_reflns_limit_l_min -26
_diffrn_reflns_number 82414
_diffrn_reflns_theta_full 21.95
_diffrn_reflns_theta_max 21.95
_diffrn_reflns_theta_min 1.50
_diffrn_standards_decay_% 0
_diffrn_standards_number 0
_exptl_absorpt_coefficient_mu 0.488
_exptl_absorpt_correction_T_max 0.950
_exptl_absorpt_correction_T_min 0.878
_exptl_absorpt_correction_type integration
_exptl_absorpt_process_details
;
(Sheldrick, 2001)
;
_exptl_crystal_colour green
_exptl_crystal_density_diffrn 1.081
_exptl_crystal_density_method 'not measured'
_exptl_crystal_description block
_exptl_crystal_F_000 4720
_exptl_crystal_size_max 0.28
_exptl_crystal_size_mid 0.22
_exptl_crystal_size_min 0.12
_refine_diff_density_max 0.484
_refine_diff_density_min -0.405
_refine_diff_density_rms 0.056
_refine_ls_extinction_method none
_refine_ls_goodness_of_fit_ref 1.313
_refine_ls_hydrogen_treatment constr
_refine_ls_matrix_type full
_refine_ls_number_parameters 571
_refine_ls_number_reflns 8062
_refine_ls_number_restraints 28
_refine_ls_restrained_S_all 1.329
_refine_ls_R_factor_all 0.1037
_refine_ls_R_factor_gt 0.0510
_refine_ls_shift/su_max 0.001
_refine_ls_shift/su_mean 0.000
_refine_ls_structure_factor_coef Fsqd
_refine_ls_weighting_details 'calc w=1/[\s^2^(Fo^2^)+(0.0379P)^2^+10.0000P] where P=(Fo^2^+2Fc^2^)/3'
_refine_ls_weighting_scheme calc
_refine_ls_wR_factor_gt 0.1120
_refine_ls_wR_factor_ref 0.1360
_reflns_number_gt 5161
_reflns_number_total 8062
_reflns_threshold_expression >2sigma(I)
_cod_data_source_file ic802120n_si_002_2.cif
_cod_data_source_block TBANiNCS_200K
_cod_database_code 4302891

loop_
_symmetry_equiv_pos_as_xyz
'x, y, z'
'-x+1/2, -y, z+1/2'
'-x, y+1/2, -z+1/2'
'x+1/2, -y+1/2, -z'
'-x, -y, -z'
'x-1/2, y, -z-1/2'
'x, -y-1/2, z-1/2'
'-x-1/2, y-1/2, z'

loop_
_atom_site_label
_atom_site_type_symbol
_atom_site_fract_x
_atom_site_fract_y
_atom_site_fract_z
_atom_site_U_iso_or_equiv
_atom_site_adp_type
_atom_site_occupancy
_atom_site_symmetry_multiplicity
_atom_site_calc_flag
_atom_site_refinement_flags
_atom_site_disorder_assembly
_atom_site_disorder_group
Ni1 Ni 0.21278(3) 0.39500(3) 0.28974(2) 0.04078(19) Uani 1 1 d . . .
S1 S 0.02418(6) 0.38257(8) 0.38149(5) 0.0727(5) Uani 1 1 d . . .
S2 S 0.19622(8) 0.52298(7) 0.14424(6) 0.0828(5) Uani 1 1 d . . .
S3 S 0.33163(9) 0.52554(8) 0.38968(7) 0.1033(7) Uani 1 1 d . . .
S4 S 0.17321(6) 0.26420(6) 0.14715(5) 0.0595(4) Uani 1 1 d . . .
S5 S 0.35740(6) 0.27720(6) 0.37825(5) 0.0561(4) Uani 1 1 d . . .
N1 N 0.13454(18) 0.39029(18) 0.32796(15) 0.0514(11) Uani 1 1 d . . .
N2 N 0.19441(18) 0.45338(18) 0.23371(17) 0.0524(11) Uani 1 1 d . . .
N3 N 0.25329(19) 0.45459(18) 0.33475(16) 0.0543(12) Uani 1 1 d . . .
N4 N 0.19608(16) 0.33626(17) 0.23319(16) 0.0446(10) Uani 1 1 d . . .
N5 N 0.26312(18) 0.33795(17) 0.33106(15) 0.0470(11) Uani 1 1 d . . .
C1 C 0.0889(2) 0.3871(2) 0.35004(18) 0.0459(13) Uani 1 1 d . . .
C2 C 0.1956(2) 0.4820(2) 0.1963(2) 0.0476(13) Uani 1 1 d . . .
C3 C 0.2856(2) 0.4841(2) 0.35752(19) 0.0512(13) Uani 1 1 d . . .
C4 C 0.18708(19) 0.3070(2) 0.19673(19) 0.0379(12) Uani 1 1 d . . .
C5 C 0.3026(2) 0.3130(2) 0.35010(18) 0.0416(12) Uani 1 1 d . . .
N20 N 0.49419(16) 0.39565(16) 0.30530(15) 0.0475(10) Uani 1 1 d D . .
C21 C 0.42665(18) 0.3955(2) 0.29136(17) 0.0430(12) Uani 1 1 d . A .
H21A H 0.4081 0.3613 0.3064 0.052 Uiso 1 1 calc R . .
H21B H 0.4073 0.4281 0.3089 0.052 Uiso 1 1 calc R . .
C22 C 0.41266(19) 0.3978(2) 0.23227(18) 0.0498(13) Uani 1 1 d . . .
H22A H 0.4349 0.3675 0.2137 0.060 Uiso 1 1 calc R A .
H22B H 0.4267 0.4340 0.2176 0.060 Uiso 1 1 calc R . .
C23 C 0.34546(19) 0.3913(2) 0.22185(18) 0.0474(13) Uani 1 1 d . A .
H23A H 0.3232 0.4210 0.2412 0.057 Uiso 1 1 calc R . .
H23B H 0.3318 0.3547 0.2359 0.057 Uiso 1 1 calc R . .
C24 C 0.3303(2) 0.3949(2) 0.16244(19) 0.0639(15) Uani 1 1 d . . .
H24A H 0.2865 0.3908 0.1575 0.096 Uiso 1 1 calc R A .
H24B H 0.3513 0.3649 0.1433 0.096 Uiso 1 1 calc R . .
H24C H 0.3434 0.4312 0.1484 0.096 Uiso 1 1 calc R . .
C25 C 0.4987(2) 0.3910(2) 0.36591(18) 0.0535(13) Uani 1 1 d . A .
H25A H 0.4773 0.4231 0.3821 0.064 Uiso 1 1 calc R . .
H25B H 0.4776 0.3565 0.3774 0.064 Uiso 1 1 calc R . .
C26 C 0.5632(2) 0.3895(2) 0.3873(2) 0.0679(16) Uani 1 1 d . . .
H26A H 0.5828 0.3539 0.3768 0.082 Uiso 1 1 calc R A .
H26B H 0.5868 0.4206 0.3714 0.082 Uiso 1 1 calc R . .
C27 C 0.5636(3) 0.3949(3) 0.4475(2) 0.094(2) Uani 1 1 d . A .
H27A H 0.5434 0.4303 0.4579 0.112 Uiso 1 1 calc R . .
H27B H 0.5404 0.3636 0.4633 0.112 Uiso 1 1 calc R . .
C28 C 0.6274(4) 0.3944(4) 0.4694(3) 0.144(3) Uani 1 1 d . . .
H28A H 0.6261 0.3926 0.5084 0.216 Uiso 1 1 calc R A .
H28B H 0.6484 0.4286 0.4583 0.216 Uiso 1 1 calc R . .
H28C H 0.6491 0.3618 0.4555 0.216 Uiso 1 1 calc R . .
C29A C 0.5247(3) 0.4479(2) 0.2851(2) 0.0731(11) Uiso 0.384(6) 1 d PD A 1
H29A H 0.5668 0.4472 0.2987 0.088 Uiso 0.384(6) 1 calc PR A 1
H29B H 0.5272 0.4445 0.2458 0.088 Uiso 0.384(6) 1 calc PR A 1
C30A C 0.5001(7) 0.5053(4) 0.2969(6) 0.0731(11) Uiso 0.384(6) 1 d PD A 1
H30A H 0.4559 0.5021 0.3032 0.088 Uiso 0.384(6) 1 calc PR A 1
H30B H 0.5058 0.5290 0.2649 0.088 Uiso 0.384(6) 1 calc PR A 1
C31A C 0.5285(6) 0.5350(5) 0.3448(5) 0.0731(11) Uiso 0.384(6) 1 d PD A 1
H31A H 0.5721 0.5407 0.3375 0.088 Uiso 0.384(6) 1 calc PR A 1
H31B H 0.5253 0.5102 0.3763 0.088 Uiso 0.384(6) 1 calc PR A 1
C32A C 0.5000(7) 0.5926(5) 0.3592(6) 0.0731(11) Uiso 0.384(6) 1 d PD A 1
H32A H 0.5205 0.6081 0.3905 0.110 Uiso 0.384(6) 1 calc PR A 1
H32B H 0.4569 0.5876 0.3670 0.110 Uiso 0.384(6) 1 calc PR A 1
H32C H 0.5046 0.6183 0.3289 0.110 Uiso 0.384(6) 1 calc PR A 1
C29B C 0.5247(3) 0.4479(2) 0.2851(2) 0.0731(11) Uiso 0.616(6) 1 d PD A 2
H29C H 0.5127 0.4550 0.2477 0.088 Uiso 0.616(6) 1 calc PR A 2
H29D H 0.5692 0.4432 0.2863 0.088 Uiso 0.616(6) 1 calc PR A 2
C30B C 0.5059(4) 0.4980(3) 0.3206(4) 0.0731(11) Uiso 0.616(6) 1 d PD A 2
H30C H 0.4612 0.5009 0.3218 0.088 Uiso 0.616(6) 1 calc PR A 2
H30D H 0.5209 0.4924 0.3574 0.088 Uiso 0.616(6) 1 calc PR A 2
C31B C 0.5327(4) 0.5514(3) 0.2974(4) 0.0731(11) Uiso 0.616(6) 1 d PD A 2
H31C H 0.5769 0.5470 0.2928 0.088 Uiso 0.616(6) 1 calc PR A 2
H31D H 0.5146 0.5589 0.2620 0.088 Uiso 0.616(6) 1 calc PR A 2
C32B C 0.5202(4) 0.5995(4) 0.3340(4) 0.0731(11) Uiso 0.616(6) 1 d PD A 2
H32D H 0.5382 0.6336 0.3193 0.110 Uiso 0.616(6) 1 calc PR A 2
H32E H 0.5377 0.5918 0.3692 0.110 Uiso 0.616(6) 1 calc PR A 2
H32F H 0.4763 0.6046 0.3376 0.110 Uiso 0.616(6) 1 calc PR A 2
C33 C 0.5261(2) 0.3463(2) 0.27921(19) 0.0510(14) Uani 1 1 d . A .
H33A H 0.5218 0.3497 0.2400 0.061 Uiso 1 1 calc R . .
H33B H 0.5698 0.3485 0.2877 0.061 Uiso 1 1 calc R . .
C34 C 0.5028(2) 0.2895(2) 0.29616(19) 0.0562(14) Uani 1 1 d . . .
H34A H 0.4584 0.2882 0.2914 0.067 Uiso 1 1 calc R A .
H34B H 0.5117 0.2837 0.3345 0.067 Uiso 1 1 calc R . .
C35 C 0.5317(2) 0.2425(3) 0.2640(2) 0.0668(17) Uani 1 1 d . A .
H35A H 0.5762 0.2444 0.2680 0.080 Uiso 1 1 calc R . .
H35B H 0.5220 0.2478 0.2257 0.080 Uiso 1 1 calc R . .
C36 C 0.5096(3) 0.1850(3) 0.2818(2) 0.085(2) Uani 1 1 d . . .
H36A H 0.5267 0.1563 0.2583 0.127 Uiso 1 1 calc R A .
H36B H 0.4653 0.1837 0.2800 0.127 Uiso 1 1 calc R . .
H36C H 0.5228 0.1781 0.3186 0.127 Uiso 1 1 calc R . .
N40 N 0.24841(17) 0.14849(16) 0.27256(13) 0.0442(10) Uani 1 1 d . C .
C41 C 0.2127(2) 0.09638(19) 0.25838(17) 0.0454(12) Uani 1 1 d . . .
H41A H 0.2419 0.0659 0.2511 0.054 Uiso 1 1 calc R . .
H41B H 0.1888 0.0852 0.2901 0.054 Uiso 1 1 calc R . .
C42 C 0.1700(2) 0.1007(2) 0.21123(19) 0.0509(13) Uani 1 1 d . . .
H42A H 0.1433 0.1336 0.2157 0.061 Uiso 1 1 calc R . .
H42B H 0.1936 0.1057 0.1779 0.061 Uiso 1 1 calc R . .
C43 C 0.1322(2) 0.0485(2) 0.2074(2) 0.0591(14) Uani 1 1 d . . .
H43A H 0.1593 0.0155 0.2090 0.071 Uiso 1 1 calc R . .
H43B H 0.1048 0.0468 0.2386 0.071 Uiso 1 1 calc R . .
C44 C 0.0950(3) 0.0451(2) 0.1572(2) 0.0712(17) Uani 1 1 d . . .
H44A H 0.0719 0.0101 0.1571 0.107 Uiso 1 1 calc R . .
H44B H 0.1218 0.0460 0.1260 0.107 Uiso 1 1 calc R . .
H44C H 0.0671 0.0769 0.1557 0.107 Uiso 1 1 calc R . .
C45 C 0.2849(2) 0.1664(2) 0.22426(19) 0.0548(14) Uani 1 1 d D . .
H45A H 0.3101 0.1343 0.2127 0.066 Uiso 1 1 calc R B 1
H45B H 0.2564 0.1748 0.1948 0.066 Uiso 1 1 calc R B 1
C46A C 0.3258(3) 0.2164(2) 0.2319(2) 0.0735(12) Uiso 0.698(6) 1 d PD C 1
H46A H 0.2997 0.2500 0.2336 0.088 Uiso 0.698(6) 1 calc PR C 1
H46B H 0.3453 0.2125 0.2673 0.088 Uiso 0.698(6) 1 calc PR C 1
C47A C 0.3749(3) 0.2278(4) 0.1919(3) 0.0735(12) Uiso 0.698(6) 1 d PD C 1
H47A H 0.4065 0.1985 0.1943 0.088 Uiso 0.698(6) 1 calc PR C 1
H47B H 0.3940 0.2644 0.1996 0.088 Uiso 0.698(6) 1 calc PR C 1
C48A C 0.3479(4) 0.2284(4) 0.1367(3) 0.0735(12) Uiso 0.698(6) 1 d PD C 1
H48A H 0.3800 0.2348 0.1104 0.110 Uiso 0.698(6) 1 calc PR C 1
H48B H 0.3178 0.2583 0.1342 0.110 Uiso 0.698(6) 1 calc PR C 1
H48C H 0.3285 0.1923 0.1296 0.110 Uiso 0.698(6) 1 calc PR C 1
C46B C 0.3258(3) 0.2164(2) 0.2319(2) 0.0735(12) Uiso 0.302(6) 1 d PD C 2
H46C H 0.3574 0.2097 0.2592 0.088 Uiso 0.302(6) 1 calc PR C 2
H46D H 0.3030 0.2508 0.2406 0.088 Uiso 0.302(6) 1 calc PR C 2
C47B C 0.3523(8) 0.2173(8) 0.1733(5) 0.0735(12) Uiso 0.302(6) 1 d PD C 2
H47C H 0.3651 0.1787 0.1644 0.088 Uiso 0.302(6) 1 calc PR C 2
H47D H 0.3187 0.2270 0.1488 0.088 Uiso 0.302(6) 1 calc PR C 2
C48B C 0.4050(7) 0.2561(7) 0.1608(7) 0.0735(12) Uiso 0.302(6) 1 d PD C 2
H48D H 0.4165 0.2519 0.1232 0.110 Uiso 0.302(6) 1 calc PR C 2
H48E H 0.4396 0.2464 0.1836 0.110 Uiso 0.302(6) 1 calc PR C 2
H48F H 0.3930 0.2949 0.1676 0.110 Uiso 0.302(6) 1 calc PR C 2
C49 C 0.2887(2) 0.1350(2) 0.31993(18) 0.0516(13) Uani 1 1 d . . .
H49A H 0.2630 0.1193 0.3487 0.062 Uiso 1 1 calc R C .
H49B H 0.3062 0.1704 0.3334 0.062 Uiso 1 1 calc R . .
C50 C 0.3401(2) 0.0944(2) 0.3093(2) 0.0594(15) Uani 1 1 d . C .
H50A H 0.3681 0.1104 0.2826 0.071 Uiso 1 1 calc R . .
H50B H 0.3238 0.0589 0.2949 0.071 Uiso 1 1 calc R . .
C51 C 0.3741(3) 0.0831(3) 0.3612(2) 0.0808(19) Uani 1 1 d . . .
H51A H 0.3880 0.1191 0.3763 0.097 Uiso 1 1 calc R C .
H51B H 0.3459 0.0659 0.3872 0.097 Uiso 1 1 calc R . .
C52 C 0.4266(3) 0.0461(3) 0.3543(3) 0.111(3) Uani 1 1 d . C .
H52A H 0.4474 0.0415 0.3886 0.167 Uiso 1 1 calc R . .
H52B H 0.4545 0.0625 0.3282 0.167 Uiso 1 1 calc R . .
H52C H 0.4130 0.0095 0.3414 0.167 Uiso 1 1 calc R . .
C53 C 0.2068(2) 0.19652(19) 0.28825(19) 0.0485(13) Uani 1 1 d . . .
H53A H 0.2321 0.2275 0.3020 0.058 Uiso 1 1 calc R C .
H53B H 0.1862 0.2102 0.2557 0.058 Uiso 1 1 calc R . .
C54 C 0.1590(2) 0.1827(2) 0.32982(19) 0.0524(14) Uani 1 1 d . C .
H54A H 0.1265 0.1601 0.3133 0.063 Uiso 1 1 calc R . .
H54B H 0.1774 0.1604 0.3589 0.063 Uiso 1 1 calc R . .
C55 C 0.1324(2) 0.2361(2) 0.3526(2) 0.0618(15) Uani 1 1 d . . .
H55A H 0.1170 0.2595 0.3230 0.074 Uiso 1 1 calc R C .
H55B H 0.1648 0.2573 0.3709 0.074 Uiso 1 1 calc R . .
C56 C 0.0813(3) 0.2254(3) 0.3918(2) 0.0819(19) Uani 1 1 d . C .
H56A H 0.0653 0.2612 0.4047 0.123 Uiso 1 1 calc R . .
H56B H 0.0966 0.2037 0.4221 0.123 Uiso 1 1 calc R . .
H56C H 0.0489 0.2045 0.3740 0.123 Uiso 1 1 calc R . .
N60 N 0.20623(17) 0.36023(17) 0.50187(13) 0.0472(10) Uani 1 1 d . E .
C61 C 0.1831(2) 0.4035(2) 0.46243(19) 0.0585(15) Uani 1 1 d . . .
H61A H 0.1459 0.3886 0.4456 0.070 Uiso 1 1 calc R . .
H61B H 0.2138 0.4077 0.4339 0.070 Uiso 1 1 calc R . .
C62 C 0.1687(3) 0.4621(3) 0.4846(3) 0.087(2) Uani 1 1 d . . .
H62A H 0.1907 0.4666 0.5187 0.105 Uiso 1 1 calc R . .
H62B H 0.1853 0.4901 0.4594 0.105 Uiso 1 1 calc R . .
C63 C 0.1058(3) 0.4757(3) 0.4938(3) 0.106(2) Uani 1 1 d . . .
H63A H 0.0895 0.4501 0.5213 0.128 Uiso 1 1 calc R . .
H63B H 0.0828 0.4693 0.4605 0.128 Uiso 1 1 calc R . .
C64 C 0.0959(3) 0.5367(3) 0.5123(3) 0.103(2) Uani 1 1 d . . .
H64A H 0.0593 0.5517 0.4954 0.155 Uiso 1 1 calc R . .
H64B H 0.1308 0.5595 0.5020 0.155 Uiso 1 1 calc R . .
H64C H 0.0912 0.5376 0.5512 0.155 Uiso 1 1 calc R . .
C65 C 0.1587(2) 0.3482(2) 0.54444(17) 0.0549(14) Uani 1 1 d . . .
H65A H 0.1774 0.3246 0.5724 0.066 Uiso 1 1 calc R . .
H65B H 0.1469 0.3840 0.5613 0.066 Uiso 1 1 calc R . .
C66 C 0.1018(2) 0.3193(2) 0.5248(2) 0.0619(15) Uani 1 1 d . . .
H66A H 0.0875 0.3379 0.4918 0.074 Uiso 1 1 calc R . .
H66B H 0.1113 0.2799 0.5160 0.074 Uiso 1 1 calc R . .
C67 C 0.0525(2) 0.3208(3) 0.5659(2) 0.0748(17) Uani 1 1 d . . .
H67A H 0.0417 0.3602 0.5734 0.090 Uiso 1 1 calc R . .
H67B H 0.0675 0.3039 0.5994 0.090 Uiso 1 1 calc R . .
C68 C -0.0039(3) 0.2895(3) 0.5477(3) 0.114(3) Uani 1 1 d . . .
H68A H -0.0337 0.2892 0.5767 0.171 Uiso 1 1 calc R . .
H68B H 0.0069 0.2510 0.5384 0.171 Uiso 1 1 calc R . .
H68C H -0.0212 0.3082 0.5164 0.171 Uiso 1 1 calc R . .
C69 C 0.2196(2) 0.3069(2) 0.47030(18) 0.0553(14) Uani 1 1 d . . .
H69A H 0.1812 0.2933 0.4547 0.066 Uiso 1 1 calc R . .
H69B H 0.2468 0.3168 0.4403 0.066 Uiso 1 1 calc R . .
C70 C 0.2482(3) 0.2596(2) 0.5010(2) 0.0616(15) Uani 1 1 d . . .
H70A H 0.2270 0.2548 0.5356 0.074 Uiso 1 1 calc R . .
H70B H 0.2911 0.2686 0.5086 0.074 Uiso 1 1 calc R . .
C71 C 0.2448(3) 0.2057(2) 0.4695(2) 0.0742(17) Uani 1 1 d . . .
H71A H 0.2608 0.2122 0.4331 0.089 Uiso 1 1 calc R . .
H71B H 0.2018 0.1943 0.4661 0.089 Uiso 1 1 calc R . .
C72 C 0.2802(3) 0.1588(3) 0.4957(3) 0.115(3) Uani 1 1 d . . .
H72A H 0.2770 0.1249 0.4740 0.172 Uiso 1 1 calc R . .
H72B H 0.2637 0.1515 0.5314 0.172 Uiso 1 1 calc R . .
H72C H 0.3229 0.1697 0.4988 0.172 Uiso 1 1 calc R . .
C73 C 0.2625(2) 0.3806(2) 0.53027(19) 0.0594(15) Uani 1 1 d D . .
H73A H 0.2514 0.4125 0.5534 0.071 Uiso 1 1 calc R D 1
H73B H 0.2775 0.3502 0.5537 0.071 Uiso 1 1 calc R D 1
C74A C 0.3133(3) 0.3985(3) 0.4936(2) 0.0857(13) Uiso 0.396(7) 1 d PD E 1
H74A H 0.2991 0.4316 0.4735 0.103 Uiso 0.396(7) 1 calc PR E 1
H74B H 0.3197 0.3682 0.4674 0.103 Uiso 0.396(7) 1 calc PR E 1
C75A C 0.3748(5) 0.4130(6) 0.5177(7) 0.0857(13) Uiso 0.396(7) 1 d PD E 1
H75A H 0.3696 0.4322 0.5525 0.103 Uiso 0.396(7) 1 calc PR E 1
H75B H 0.3978 0.4379 0.4935 0.103 Uiso 0.396(7) 1 calc PR E 1
C76A C 0.4087(6) 0.3561(6) 0.5253(6) 0.0857(13) Uiso 0.396(7) 1 d PD E 1
H76A H 0.4477 0.3628 0.5428 0.128 Uiso 0.396(7) 1 calc PR E 1
H76B H 0.4155 0.3387 0.4904 0.128 Uiso 0.396(7) 1 calc PR E 1
H76C H 0.3841 0.3311 0.5475 0.128 Uiso 0.396(7) 1 calc PR E 1
C74B C 0.3133(3) 0.3985(3) 0.4936(2) 0.0857(13) Uiso 0.604(7) 1 d PD E 2
H74C H 0.3031 0.4342 0.4756 0.103 Uiso 0.604(7) 1 calc PR E 2
H74D H 0.3209 0.3697 0.4661 0.103 Uiso 0.604(7) 1 calc PR E 2
C75B C 0.3695(4) 0.4059(5) 0.5299(4) 0.0857(13) Uiso 0.604(7) 1 d PD E 2
H75C H 0.3598 0.4312 0.5600 0.103 Uiso 0.604(7) 1 calc PR E 2
H75D H 0.3820 0.3693 0.5448 0.103 Uiso 0.604(7) 1 calc PR E 2
C76B C 0.4204(4) 0.4306(4) 0.4962(4) 0.0857(13) Uiso 0.604(7) 1 d PD E 2
H76D H 0.4568 0.4347 0.5182 0.128 Uiso 0.604(7) 1 calc PR E 2
H76E H 0.4081 0.4673 0.4827 0.128 Uiso 0.604(7) 1 calc PR E 2
H76F H 0.4290 0.4056 0.4661 0.128 Uiso 0.604(7) 1 calc PR E 2

loop_
_atom_site_aniso_label
_atom_site_aniso_U_11
_atom_site_aniso_U_22
_atom_site_aniso_U_33
_atom_site_aniso_U_23
_atom_site_aniso_U_13
_atom_site_aniso_U_12
Ni1 0.0376(3) 0.0496(4) 0.0351(3) -0.0025(3) -0.0033(3) -0.0010(3)
S1 0.0413(8) 0.1226(15) 0.0543(9) -0.0023(9) 0.0045(7) 0.0041(8)
S2 0.1085(13) 0.0790(12) 0.0608(10) 0.0233(9) -0.0177(9) -0.0147(10)
S3 0.1460(17) 0.0851(13) 0.0788(12) 0.0191(10) -0.0605(12) -0.0563(12)
S4 0.0693(9) 0.0653(10) 0.0440(8) -0.0169(7) -0.0064(7) 0.0113(8)
S5 0.0406(7) 0.0691(10) 0.0587(8) 0.0152(7) 0.0030(7) 0.0085(7)
N1 0.041(3) 0.069(3) 0.044(2) -0.007(2) -0.001(2) -0.001(2)
N2 0.056(3) 0.056(3) 0.045(3) -0.002(2) -0.005(2) 0.003(2)
N3 0.055(3) 0.060(3) 0.047(3) -0.003(2) -0.008(2) -0.006(2)
N4 0.044(3) 0.050(3) 0.039(2) 0.000(2) -0.004(2) -0.001(2)
N5 0.043(3) 0.057(3) 0.041(2) 0.001(2) -0.002(2) 0.000(2)
C1 0.043(3) 0.062(4) 0.033(3) -0.005(3) -0.013(2) 0.005(3)
C2 0.040(3) 0.050(3) 0.053(3) -0.009(3) -0.011(3) -0.001(3)
C3 0.062(3) 0.052(4) 0.040(3) 0.011(3) -0.006(3) -0.002(3)
C4 0.028(3) 0.050(3) 0.036(3) 0.004(3) 0.001(2) 0.004(2)
C5 0.040(3) 0.049(3) 0.035(3) -0.004(2) 0.012(2) -0.010(3)
N20 0.033(2) 0.056(3) 0.053(2) 0.008(2) 0.0068(19) -0.002(2)
C21 0.026(2) 0.049(3) 0.054(3) 0.002(3) 0.010(2) 0.004(2)
C22 0.037(3) 0.060(3) 0.052(3) 0.006(3) 0.008(2) 0.002(3)
C23 0.034(3) 0.055(3) 0.053(3) 0.007(3) 0.004(2) -0.003(2)
C24 0.060(3) 0.081(4) 0.050(3) 0.006(3) -0.004(3) -0.002(3)
C25 0.050(3) 0.061(4) 0.050(3) -0.010(3) 0.003(3) 0.000(3)
C26 0.056(3) 0.077(4) 0.072(4) 0.000(4) -0.013(3) 0.006(3)
C27 0.091(5) 0.115(6) 0.075(4) -0.006(4) -0.029(4) 0.008(4)
C28 0.161(8) 0.149(8) 0.122(6) -0.007(6) -0.073(6) 0.026(6)
C33 0.032(3) 0.075(4) 0.046(3) -0.003(3) 0.007(2) 0.017(3)
C34 0.057(3) 0.061(4) 0.050(3) -0.003(3) 0.004(3) 0.016(3)
C35 0.047(3) 0.090(5) 0.063(4) -0.024(3) -0.011(3) 0.017(3)
C36 0.093(5) 0.076(5) 0.084(5) -0.021(4) -0.024(4) 0.028(4)
N40 0.045(2) 0.048(3) 0.040(2) 0.003(2) 0.002(2) 0.004(2)
C41 0.055(3) 0.043(3) 0.038(3) 0.002(2) 0.003(2) 0.006(3)
C42 0.050(3) 0.053(3) 0.050(3) 0.002(3) -0.002(3) 0.004(3)
C43 0.065(4) 0.056(4) 0.057(3) 0.001(3) -0.001(3) -0.002(3)
C44 0.084(4) 0.057(4) 0.073(4) 0.003(3) -0.022(3) -0.001(3)
C45 0.058(3) 0.058(4) 0.048(3) 0.007(3) 0.011(3) 0.010(3)
C49 0.052(3) 0.056(3) 0.047(3) 0.006(3) -0.004(3) 0.005(3)
C50 0.051(3) 0.068(4) 0.058(3) 0.013(3) 0.003(3) 0.005(3)
C51 0.067(4) 0.102(5) 0.073(4) 0.027(4) 0.001(3) 0.030(4)
C52 0.088(5) 0.137(7) 0.108(6) 0.044(5) 0.002(4) 0.029(5)
C53 0.053(3) 0.042(3) 0.050(3) -0.005(3) -0.001(3) 0.009(3)
C54 0.052(3) 0.051(3) 0.055(3) -0.010(3) 0.004(3) 0.004(3)
C55 0.060(4) 0.072(4) 0.054(3) -0.024(3) -0.004(3) 0.011(3)
C56 0.072(4) 0.089(5) 0.085(4) -0.023(4) 0.016(4) 0.009(4)
N60 0.059(3) 0.061(3) 0.0220(19) 0.002(2) 0.001(2) -0.003(2)
C61 0.072(4) 0.064(4) 0.039(3) 0.012(3) -0.007(3) -0.004(3)
C62 0.081(5) 0.093(5) 0.088(5) 0.009(4) -0.008(4) 0.006(4)
C63 0.109(6) 0.117(7) 0.093(5) -0.006(5) -0.017(5) 0.005(5)
C64 0.139(7) 0.073(5) 0.097(5) -0.008(4) 0.000(5) 0.022(5)
C65 0.063(4) 0.074(4) 0.027(3) 0.003(3) 0.008(3) 0.009(3)
C66 0.070(4) 0.070(4) 0.046(3) 0.001(3) 0.013(3) -0.010(3)
C67 0.068(4) 0.095(5) 0.061(4) 0.003(3) 0.017(3) -0.004(4)
C68 0.085(5) 0.140(7) 0.117(6) -0.005(5) 0.033(5) -0.041(5)
C69 0.063(3) 0.072(4) 0.030(3) -0.008(3) 0.008(3) -0.005(3)
C70 0.066(4) 0.070(4) 0.049(3) 0.002(3) 0.007(3) 0.006(3)
C71 0.082(4) 0.069(4) 0.072(4) -0.008(4) 0.023(4) -0.002(4)
C72 0.110(6) 0.082(5) 0.153(7) -0.005(5) 0.015(5) 0.021(5)
C73 0.060(3) 0.078(4) 0.040(3) -0.008(3) -0.004(3) 0.000(3)

loop_
_atom_type_symbol
_atom_type_description
_atom_type_scat_dispersion_real
_atom_type_scat_dispersion_imag
_atom_type_scat_source
C C 0.0033 0.0016 'International Tables Vol C Tables 4.2.6.8 and 6.1.1.4'
H H 0.0000 0.0000 'International Tables Vol C Tables 4.2.6.8 and 6.1.1.4'
N N 0.0061 0.0033 'International Tables Vol C Tables 4.2.6.8 and 6.1.1.4'
S S 0.1246 0.1234 'International Tables Vol C Tables 4.2.6.8 and 6.1.1.4'
Ni Ni 0.3393 1.1124 'International Tables Vol C Tables 4.2.6.8 and 6.1.1.4'

loop_
_geom_angle_atom_site_label_1
_geom_angle_atom_site_label_2
_geom_angle_atom_site_label_3
_geom_angle
_geom_angle_site_symmetry_1
_geom_angle_site_symmetry_3
_geom_angle_publ_flag
N1 Ni1 N2 101.53(17) . . ?
N1 Ni1 N3 99.01(16) . . ?
N2 Ni1 N3 89.38(16) . . ?
N1 Ni1 N4 98.03(16) . . ?
N2 Ni1 N4 87.53(15) . . ?
N3 Ni1 N4 162.96(16) . . ?
N1 Ni1 N5 101.09(16) . . ?
N2 Ni1 N5 157.37(16) . . ?
N3 Ni1 N5 86.98(16) . . ?
N4 Ni1 N5 89.45(15) . . ?
C1 N1 Ni1 179.4(5) . . ?
C2 N2 Ni1 164.5(4) . . ?
C3 N3 Ni1 168.0(4) . . ?
C4 N4 Ni1 172.7(4) . . ?
C5 N5 Ni1 164.2(4) . . ?
N1 C1 S1 179.9(6) . . ?
N2 C2 S2 178.9(5) . . ?
N3 C3 S3 179.7(6) . . ?
N4 C4 S4 177.7(4) . . ?
N5 C5 S5 178.6(4) . . ?
C29A N20 C33 107.0(3) . . ?
C29A N20 C25 111.4(4) . . ?
C33 N20 C25 109.9(4) . . ?
C29A N20 C21 111.2(4) . . ?
C33 N20 C21 110.6(3) . . ?
C25 N20 C21 106.9(3) . . ?
C22 C21 N20 114.9(3) . . ?
C22 C21 H21A 108.5 . . ?
N20 C21 H21A 108.5 . . ?
C22 C21 H21B 108.5 . . ?
N20 C21 H21B 108.5 . . ?
H21A C21 H21B 107.5 . . ?
C21 C22 C23 111.4(4) . . ?
C21 C22 H22A 109.3 . . ?
C23 C22 H22A 109.3 . . ?
C21 C22 H22B 109.3 . . ?
C23 C22 H22B 109.3 . . ?
H22A C22 H22B 108.0 . . ?
C22 C23 C24 112.1(4) . . ?
C22 C23 H23A 109.2 . . ?
C24 C23 H23A 109.2 . . ?
C22 C23 H23B 109.2 . . ?
C24 C23 H23B 109.2 . . ?
H23A C23 H23B 107.9 . . ?
C23 C24 H24A 109.5 . . ?
C23 C24 H24B 109.5 . . ?
H24A C24 H24B 109.5 . . ?
C23 C24 H24C 109.5 . . ?
H24A C24 H24C 109.5 . . ?
H24B C24 H24C 109.5 . . ?
C26 C25 N20 114.3(4) . . ?
C26 C25 H25A 108.7 . . ?
N20 C25 H25A 108.7 . . ?
C26 C25 H25B 108.7 . . ?
N20 C25 H25B 108.7 . . ?
H25A C25 H25B 107.6 . . ?
C27 C26 C25 110.6(5) . . ?
C27 C26 H26A 109.5 . . ?
C25 C26 H26A 109.5 . . ?
C27 C26 H26B 109.5 . . ?
C25 C26 H26B 109.5 . . ?
H26A C26 H26B 108.1 . . ?
C28 C27 C26 111.3(6) . . ?
C28 C27 H27A 109.4 . . ?
C26 C27 H27A 109.4 . . ?
C28 C27 H27B 109.4 . . ?
C26 C27 H27B 109.4 . . ?
H27A C27 H27B 108.0 . . ?
C27 C28 H28A 109.5 . . ?
C27 C28 H28B 109.5 . . ?
H28A C28 H28B 109.5 . . ?
C27 C28 H28C 109.5 . . ?
H28A C28 H28C 109.5 . . ?
H28B C28 H28C 109.5 . . ?
C30A C29A N20 121.9(8) . . ?
C30A C29A H29A 106.9 . . ?
N20 C29A H29A 106.9 . . ?
C30A C29A H29B 106.9 . . ?
N20 C29A H29B 106.9 . . ?
H29A C29A H29B 106.7 . . ?
C29A C30A C31A 115.3(9) . . ?
C29A C30A H30A 108.4 . . ?
C31A C30A H30A 108.4 . . ?
C29A C30A H30B 108.4 . . ?
C31A C30A H30B 108.4 . . ?
H30A C30A H30B 107.5 . . ?
C30A C31A C32A 115.2(10) . . ?
C30A C31A H31A 108.5 . . ?
C32A C31A H31A 108.5 . . ?
C30A C31A H31B 108.5 . . ?
C32A C31A H31B 108.5 . . ?
H31A C31A H31B 107.5 . . ?
C31A C32A H32A 109.5 . . ?
C31A C32A H32B 109.5 . . ?
H32A C32A H32B 109.5 . . ?
C31A C32A H32C 109.5 . . ?
H32A C32A H32C 109.5 . . ?
H32B C32A H32C 109.5 . . ?
C31B C30B H30C 109.9 . . ?
C31B C30B H30D 109.9 . . ?
H30C C30B H30D 108.3 . . ?
C32B C31B C30B 109.9(7) . . ?
C32B C31B H31C 109.7 . . ?
C30B C31B H31C 109.7 . . ?
C32B C31B H31D 109.7 . . ?
C30B C31B H31D 109.7 . . ?
H31C C31B H31D 108.2 . . ?
C31B C32B H32D 109.5 . . ?
C31B C32B H32E 109.5 . . ?
H32D C32B H32E 109.5 . . ?
C31B C32B H32F 109.5 . . ?
H32D C32B H32F 109.5 . . ?
H32E C32B H32F 109.5 . . ?
C34 C33 N20 114.8(4) . . ?
C34 C33 H33A 108.6 . . ?
N20 C33 H33A 108.6 . . ?
C34 C33 H33B 108.6 . . ?
N20 C33 H33B 108.6 . . ?
H33A C33 H33B 107.6 . . ?
C33 C34 C35 111.8(4) . . ?
C33 C34 H34A 109.3 . . ?
C35 C34 H34A 109.3 . . ?
C33 C34 H34B 109.3 . . ?
C35 C34 H34B 109.3 . . ?
H34A C34 H34B 107.9 . . ?
C34 C35 C36 112.0(5) . . ?
C34 C35 H35A 109.2 . . ?
C36 C35 H35A 109.2 . . ?
C34 C35 H35B 109.2 . . ?
C36 C35 H35B 109.2 . . ?
H35A C35 H35B 107.9 . . ?
C35 C36 H36A 109.5 . . ?
C35 C36 H36B 109.5 . . ?
H36A C36 H36B 109.5 . . ?
C35 C36 H36C 109.5 . . ?
H36A C36 H36C 109.5 . . ?
H36B C36 H36C 109.5 . . ?
C45 N40 C41 108.7(3) . . ?
C45 N40 C49 111.9(4) . . ?
C41 N40 C49 108.2(3) . . ?
C45 N40 C53 108.3(4) . . ?
C41 N40 C53 111.5(4) . . ?
C49 N40 C53 108.2(3) . . ?
C42 C41 N40 116.8(4) . . ?
C42 C41 H41A 108.1 . . ?
N40 C41 H41A 108.1 . . ?
C42 C41 H41B 108.1 . . ?
N40 C41 H41B 108.1 . . ?
H41A C41 H41B 107.3 . . ?
C43 C42 C41 109.8(4) . . ?
C43 C42 H42A 109.7 . . ?
C41 C42 H42A 109.7 . . ?
C43 C42 H42B 109.7 . . ?
C41 C42 H42B 109.7 . . ?
H42A C42 H42B 108.2 . . ?
C44 C43 C42 113.7(4) . . ?
C44 C43 H43A 108.8 . . ?
C42 C43 H43A 108.8 . . ?
C44 C43 H43B 108.8 . . ?
C42 C43 H43B 108.8 . . ?
H43A C43 H43B 107.7 . . ?
C43 C44 H44A 109.5 . . ?
C43 C44 H44B 109.5 . . ?
H44A C44 H44B 109.5 . . ?
C43 C44 H44C 109.5 . . ?
H44A C44 H44C 109.5 . . ?
H44B C44 H44C 109.5 . . ?
C46A C45 N40 116.1(4) . . ?
C46A C45 H45A 108.3 . . ?
N40 C45 H45A 108.3 . . ?
C46A C45 H45B 108.3 . . ?
N40 C45 H45B 108.3 . . ?
H45A C45 H45B 107.4 . . ?
C47A C46A C45 119.4(5) . . ?
C47A C46A H46A 107.5 . . ?
C45 C46A H46A 107.5 . . ?
C47A C46A H46B 107.5 . . ?
C45 C46A H46B 107.5 . . ?
H46A C46A H46B 107.0 . . ?
C46A C47A C48A 109.2(6) . . ?
C46A C47A H47A 109.8 . . ?
C48A C47A H47A 109.8 . . ?
C46A C47A H47B 109.8 . . ?
C48A C47A H47B 109.8 . . ?
H47A C47A H47B 108.3 . . ?
C47A C48A H48A 109.5 . . ?
C47A C48A H48B 109.5 . . ?
H48A C48A H48B 109.5 . . ?
C47A C48A H48C 109.5 . . ?
H48A C48A H48C 109.5 . . ?
H48B C48A H48C 109.5 . . ?
C48B C47B H47C 107.6 . . ?
C48B C47B H47D 107.6 . . ?
H47C C47B H47D 107.0 . . ?
C47B C48B H48D 109.5 . . ?
C47B C48B H48E 109.5 . . ?
H48D C48B H48E 109.5 . . ?
C47B C48B H48F 109.5 . . ?
H48D C48B H48F 109.5 . . ?
H48E C48B H48F 109.5 . . ?
N40 C49 C50 116.0(4) . . ?
N40 C49 H49A 108.3 . . ?
C50 C49 H49A 108.3 . . ?
N40 C49 H49B 108.3 . . ?
C50 C49 H49B 108.3 . . ?
H49A C49 H49B 107.4 . . ?
C49 C50 C51 109.4(4) . . ?
C49 C50 H50A 109.8 . . ?
C51 C50 H50A 109.8 . . ?
C49 C50 H50B 109.8 . . ?
C51 C50 H50B 109.8 . . ?
H50A C50 H50B 108.2 . . ?
C52 C51 C50 113.2(5) . . ?
C52 C51 H51A 108.9 . . ?
C50 C51 H51A 108.9 . . ?
C52 C51 H51B 108.9 . . ?
C50 C51 H51B 108.9 . . ?
H51A C51 H51B 107.7 . . ?
C51 C52 H52A 109.5 . . ?
C51 C52 H52B 109.5 . . ?
H52A C52 H52B 109.5 . . ?
C51 C52 H52C 109.5 . . ?
H52A C52 H52C 109.5 . . ?
H52B C52 H52C 109.5 . . ?
C54 C53 N40 115.6(4) . . ?
C54 C53 H53A 108.4 . . ?
N40 C53 H53A 108.4 . . ?
C54 C53 H53B 108.4 . . ?
N40 C53 H53B 108.4 . . ?
H53A C53 H53B 107.4 . . ?
C55 C54 C53 110.2(4) . . ?
C55 C54 H54A 109.6 . . ?
C53 C54 H54A 109.6 . . ?
C55 C54 H54B 109.6 . . ?
C53 C54 H54B 109.6 . . ?
H54A C54 H54B 108.1 . . ?
C54 C55 C56 113.0(5) . . ?
C54 C55 H55A 109.0 . . ?
C56 C55 H55A 109.0 . . ?
C54 C55 H55B 109.0 . . ?
C56 C55 H55B 109.0 . . ?
H55A C55 H55B 107.8 . . ?
C55 C56 H56A 109.5 . . ?
C55 C56 H56B 109.5 . . ?
H56A C56 H56B 109.5 . . ?
C55 C56 H56C 109.5 . . ?
H56A C56 H56C 109.5 . . ?
H56B C56 H56C 109.5 . . ?
C73 N60 C61 111.3(4) . . ?
C73 N60 C65 107.4(3) . . ?
C61 N60 C65 110.6(4) . . ?
C73 N60 C69 110.6(4) . . ?
C61 N60 C69 107.3(3) . . ?
C65 N60 C69 109.7(4) . . ?
N60 C61 C62 117.1(4) . . ?
N60 C61 H61A 108.0 . . ?
C62 C61 H61A 108.0 . . ?
N60 C61 H61B 108.0 . . ?
C62 C61 H61B 108.0 . . ?
H61A C61 H61B 107.3 . . ?
C63 C62 C61 117.5(6) . . ?
C63 C62 H62A 107.9 . . ?
C61 C62 H62A 107.9 . . ?
C63 C62 H62B 107.9 . . ?
C61 C62 H62B 107.9 . . ?
H62A C62 H62B 107.2 . . ?
C62 C63 C64 113.4(6) . . ?
C62 C63 H63A 108.9 . . ?
C64 C63 H63A 108.9 . . ?
C62 C63 H63B 108.9 . . ?
C64 C63 H63B 108.9 . . ?
H63A C63 H63B 107.7 . . ?
C63 C64 H64A 109.5 . . ?
C63 C64 H64B 109.5 . . ?
H64A C64 H64B 109.5 . . ?
C63 C64 H64C 109.5 . . ?
H64A C64 H64C 109.5 . . ?
H64B C64 H64C 109.5 . . ?
C66 C65 N60 115.5(4) . . ?
C66 C65 H65A 108.4 . . ?
N60 C65 H65A 108.4 . . ?
C66 C65 H65B 108.4 . . ?
N60 C65 H65B 108.4 . . ?
H65A C65 H65B 107.5 . . ?
C67 C66 C65 111.7(4) . . ?
C67 C66 H66A 109.3 . . ?
C65 C66 H66A 109.3 . . ?
C67 C66 H66B 109.3 . . ?
C65 C66 H66B 109.3 . . ?
H66A C66 H66B 107.9 . . ?
C66 C67 C68 112.3(5) . . ?
C66 C67 H67A 109.1 . . ?
C68 C67 H67A 109.1 . . ?
C66 C67 H67B 109.1 . . ?
C68 C67 H67B 109.1 . . ?
H67A C67 H67B 107.9 . . ?
C67 C68 H68A 109.5 . . ?
C67 C68 H68B 109.5 . . ?
H68A C68 H68B 109.5 . . ?
C67 C68 H68C 109.5 . . ?
H68A C68 H68C 109.5 . . ?
H68B C68 H68C 109.5 . . ?
C70 C69 N60 116.3(4) . . ?
C70 C69 H69A 108.2 . . ?
N60 C69 H69A 108.2 . . ?
C70 C69 H69B 108.2 . . ?
N60 C69 H69B 108.2 . . ?
H69A C69 H69B 107.4 . . ?
C69 C70 C71 110.6(4) . . ?
C69 C70 H70A 109.5 . . ?
C71 C70 H70A 109.5 . . ?
C69 C70 H70B 109.5 . . ?
C71 C70 H70B 109.5 . . ?
H70A C70 H70B 108.1 . . ?
C70 C71 C72 112.2(5) . . ?
C70 C71 H71A 109.2 . . ?
C72 C71 H71A 109.2 . . ?
C70 C71 H71B 109.2 . . ?
C72 C71 H71B 109.2 . . ?
H71A C71 H71B 107.9 . . ?
C71 C72 H72A 109.5 . . ?
C71 C72 H72B 109.5 . . ?
H72A C72 H72B 109.5 . . ?
C71 C72 H72C 109.5 . . ?
H72A C72 H72C 109.5 . . ?
H72B C72 H72C 109.5 . . ?
C74A C73 N60 114.6(4) . . ?
C74A C73 H73A 108.6 . . ?
N60 C73 H73A 108.6 . . ?
C74A C73 H73B 108.6 . . ?
N60 C73 H73B 108.6 . . ?
H73A C73 H73B 107.6 . . ?
C73 C74A C75A 119.0(8) . . ?
C73 C74A H74A 107.6 . . ?
C75A C74A H74A 107.6 . . ?
C73 C74A H74B 107.6 . . ?
C75A C74A H74B 107.6 . . ?
H74A C74A H74B 107.0 . . ?
C74A C75A C76A 106.1(10) . . ?
C74A C75A H75A 110.5 . . ?
C76A C75A H75A 110.5 . . ?
C74A C75A H75B 110.5 . . ?
C76A C75A H75B 110.5 . . ?
H75A C75A H75B 108.7 . . ?
C75A C76A H76A 109.5 . . ?
C75A C76A H76B 109.5 . . ?
H76A C76A H76B 109.5 . . ?
C75A C76A H76C 109.5 . . ?
H76A C76A H76C 109.5 . . ?
H76B C76A H76C 109.5 . . ?
C76B C75B H75C 110.1 . . ?
C76B C75B H75D 110.1 . . ?
H75C C75B H75D 108.4 . . ?
C75B C76B H76D 109.5 . . ?
C75B C76B H76E 109.5 . . ?
H76D C76B H76E 109.5 . . ?
C75B C76B H76F 109.5 . . ?
H76D C76B H76F 109.5 . . ?
H76E C76B H76F 109.5 . . ?

loop_
_geom_bond_atom_site_label_1
_geom_bond_atom_site_label_2
_geom_bond_distance
_geom_bond_site_symmetry_2
_geom_bond_publ_flag
Ni1 N1 1.979(4) . ?
Ni1 N2 2.021(5) . ?
Ni1 N3 2.025(5) . ?
Ni1 N4 2.028(4) . ?
Ni1 N5 2.042(4) . ?
S1 C1 1.636(6) . ?
S2 C2 1.631(6) . ?
S3 C3 1.632(6) . ?
S4 C4 1.639(5) . ?
S5 C5 1.642(6) . ?
N1 C1 1.152(5) . ?
N2 C2 1.161(6) . ?
N3 C3 1.154(6) . ?
N4 C4 1.167(5) . ?
N5 C5 1.159(5) . ?
N20 C29A 1.507(6) . ?
N20 C33 1.521(6) . ?
N20 C25 1.526(5) . ?
N20 C21 1.532(5) . ?
C21 C22 1.513(6) . ?
C21 H21A 0.9900 . ?
C21 H21B 0.9900 . ?
C22 C23 1.515(6) . ?
C22 H22A 0.9900 . ?
C22 H22B 0.9900 . ?
C23 C24 1.527(6) . ?
C23 H23A 0.9900 . ?
C23 H23B 0.9900 . ?
C24 H24A 0.9800 . ?
C24 H24B 0.9800 . ?
C24 H24C 0.9800 . ?
C25 C26 1.523(6) . ?
C25 H25A 0.9900 . ?
C25 H25B 0.9900 . ?
C26 C27 1.515(7) . ?
C26 H26A 0.9900 . ?
C26 H26B 0.9900 . ?
C27 C28 1.512(9) . ?
C27 H27A 0.9900 . ?
C27 H27B 0.9900 . ?
C28 H28A 0.9800 . ?
C28 H28B 0.9800 . ?
C28 H28C 0.9800 . ?
C29A C30A 1.506(8) . ?
C29A H29A 0.9900 . ?
C29A H29B 0.9900 . ?
C30A C31A 1.530(9) . ?
C30A H30A 0.9900 . ?
C30A H30B 0.9900 . ?
C31A C32A 1.556(9) . ?
C31A H31A 0.9900 . ?
C31A H31B 0.9900 . ?
C32A H32A 0.9800 . ?
C32A H32B 0.9800 . ?
C32A H32C 0.9800 . ?
C30B C31B 1.522(8) . ?
C30B H30C 0.9900 . ?
C30B H30D 0.9900 . ?
C31B C32B 1.496(8) . ?
C31B H31C 0.9900 . ?
C31B H31D 0.9900 . ?
C32B H32D 0.9800 . ?
C32B H32E 0.9800 . ?
C32B H32F 0.9800 . ?
C33 C34 1.514(7) . ?
C33 H33A 0.9900 . ?
C33 H33B 0.9900 . ?
C34 C35 1.522(6) . ?
C34 H34A 0.9900 . ?
C34 H34B 0.9900 . ?
C35 C36 1.526(8) . ?
C35 H35A 0.9900 . ?
C35 H35B 0.9900 . ?
C36 H36A 0.9800 . ?
C36 H36B 0.9800 . ?
C36 H36C 0.9800 . ?
N40 C45 1.516(5) . ?
N40 C41 1.517(6) . ?
N40 C49 1.517(5) . ?
N40 C53 1.522(6) . ?
C41 C42 1.515(6) . ?
C41 H41A 0.9900 . ?
C41 H41B 0.9900 . ?
C42 C43 1.505(6) . ?
C42 H42A 0.9900 . ?
C42 H42B 0.9900 . ?
C43 C44 1.504(7) . ?
C43 H43A 0.9900 . ?
C43 H43B 0.9900 . ?
C44 H44A 0.9800 . ?
C44 H44B 0.9800 . ?
C44 H44C 0.9800 . ?
C45 C46A 1.511(7) . ?
C45 H45A 0.9900 . ?
C45 H45B 0.9900 . ?
C46A C47A 1.502(7) . ?
C46A H46A 0.9900 . ?
C46A H46B 0.9900 . ?
C47A C48A 1.507(8) . ?
C47A H47A 0.9900 . ?
C47A H47B 0.9900 . ?
C48A H48A 0.9800 . ?
C48A H48B 0.9800 . ?
C48A H48C 0.9800 . ?
C47B C48B 1.522(10) . ?
C47B H47C 0.9900 . ?
C47B H47D 0.9900 . ?
C48B H48D 0.9800 . ?
C48B H48E 0.9800 . ?
C48B H48F 0.9800 . ?
C49 C50 1.518(6) . ?
C49 H49A 0.9900 . ?
C49 H49B 0.9900 . ?
C50 C51 1.524(7) . ?
C50 H50A 0.9900 . ?
C50 H50B 0.9900 . ?
C51 C52 1.471(8) . ?
C51 H51A 0.9900 . ?
C51 H51B 0.9900 . ?
C52 H52A 0.9800 . ?
C52 H52B 0.9800 . ?
C52 H52C 0.9800 . ?
C53 C54 1.519(6) . ?
C53 H53A 0.9900 . ?
C53 H53B 0.9900 . ?
C54 C55 1.517(6) . ?
C54 H54A 0.9900 . ?
C54 H54B 0.9900 . ?
C55 C56 1.518(7) . ?
C55 H55A 0.9900 . ?
C55 H55B 0.9900 . ?
C56 H56A 0.9800 . ?
C56 H56B 0.9800 . ?
C56 H56C 0.9800 . ?
N60 C73 1.513(6) . ?
N60 C61 1.519(6) . ?
N60 C65 1.524(5) . ?
N60 C69 1.529(6) . ?
C61 C62 1.540(8) . ?
C61 H61A 0.9900 . ?
C61 H61B 0.9900 . ?
C62 C63 1.445(8) . ?
C62 H62A 0.9900 . ?
C62 H62B 0.9900 . ?
C63 C64 1.546(8) . ?
C63 H63A 0.9900 . ?
C63 H63B 0.9900 . ?
C64 H64A 0.9800 . ?
C64 H64B 0.9800 . ?
C64 H64C 0.9800 . ?
C65 C66 1.515(7) . ?
C65 H65A 0.9900 . ?
C65 H65B 0.9900 . ?
C66 C67 1.499(6) . ?
C66 H66A 0.9900 . ?
C66 H66B 0.9900 . ?
C67 C68 1.522(8) . ?
C67 H67A 0.9900 . ?
C67 H67B 0.9900 . ?
C68 H68A 0.9800 . ?
C68 H68B 0.9800 . ?
C68 H68C 0.9800 . ?
C69 C70 1.508(7) . ?
C69 H69A 0.9900 . ?
C69 H69B 0.9900 . ?
C70 C71 1.513(7) . ?
C70 H70A 0.9900 . ?
C70 H70B 0.9900 . ?
C71 C72 1.518(8) . ?
C71 H71A 0.9900 . ?
C71 H71B 0.9900 . ?
C72 H72A 0.9800 . ?
C72 H72B 0.9800 . ?
C72 H72C 0.9800 . ?
C73 C74A 1.511(7) . ?
C73 H73A 0.9900 . ?
C73 H73B 0.9900 . ?
C74A C75A 1.526(9) . ?
C74A H74A 0.9900 . ?
C74A H74B 0.9900 . ?
C75A C76A 1.566(10) . ?
C75A H75A 0.9900 . ?
C75A H75B 0.9900 . ?
C76A H76A 0.9800 . ?
C76A H76B 0.9800 . ?
C76A H76C 0.9800 . ?
C75B C76B 1.526(9) . ?
C75B H75C 0.9900 . ?
C75B H75D 0.9900 . ?
C76B H76D 0.9800 . ?
C76B H76E 0.9800 . ?
C76B H76F 0.9800 . ?

loop_
_geom_torsion_atom_site_label_1
_geom_torsion_atom_site_label_2
_geom_torsion_atom_site_label_3
_geom_torsion_atom_site_label_4
_geom_torsion
_geom_torsion_site_symmetry_1
_geom_torsion_site_symmetry_2
_geom_torsion_site_symmetry_3
_geom_torsion_site_symmetry_4
_geom_torsion_publ_flag
C29A N20 C21 C22 60.4(5) . . . . ?
C33 N20 C21 C22 -58.3(5) . . . . ?
C25 N20 C21 C22 -177.8(4) . . . . ?
N20 C21 C22 C23 174.0(4) . . . . ?
C21 C22 C23 C24 178.6(4) . . . . ?
C29A N20 C25 C26 -59.3(6) . . . . ?
C33 N20 C25 C26 59.1(5) . . . . ?
C21 N20 C25 C26 179.1(4) . . . . ?
N20 C25 C26 C27 170.3(5) . . . . ?
C25 C26 C27 C28 -179.1(6) . . . . ?
C33 N20 C29A C30A 172.0(7) . . . . ?
C25 N20 C29A C30A -67.9(8) . . . . ?
C21 N20 C29A C30A 51.1(8) . . . . ?
N20 C29A C30A C31A 96.0(13) . . . . ?
C29A C30A C31A C32A -176.1(12) . . . . ?
C29A N20 C33 C34 178.1(4) . . . . ?
C25 N20 C33 C34 57.0(5) . . . . ?
C21 N20 C33 C34 -60.8(5) . . . . ?
N20 C33 C34 C35 173.5(4) . . . . ?
C33 C34 C35 C36 178.5(4) . . . . ?
C45 N40 C41 C42 -57.4(5) . . . . ?
C49 N40 C41 C42 -179.2(4) . . . . ?
C53 N40 C41 C42 61.9(5) . . . . ?
N40 C41 C42 C43 -172.2(4) . . . . ?
C41 C42 C43 C44 -171.4(4) . . . . ?
C41 N40 C45 C46A -177.2(4) . . . . ?
C49 N40 C45 C46A -57.7(6) . . . . ?
C53 N40 C45 C46A 61.5(5) . . . . ?
N40 C45 C46A C47A 164.1(5) . . . . ?
C45 C46A C47A C48A 51.9(9) . . . . ?
C45 N40 C49 C50 -51.4(6) . . . . ?
C41 N40 C49 C50 68.4(5) . . . . ?
C53 N40 C49 C50 -170.6(4) . . . . ?
N40 C49 C50 C51 -177.2(4) . . . . ?
C49 C50 C51 C52 -177.3(5) . . . . ?
C45 N40 C53 C54 169.7(4) . . . . ?
C41 N40 C53 C54 50.1(5) . . . . ?
C49 N40 C53 C54 -68.8(5) . . . . ?
N40 C53 C54 C55 164.8(4) . . . . ?
C53 C54 C55 C56 176.2(4) . . . . ?
C73 N60 C61 C62 -56.6(6) . . . . ?
C65 N60 C61 C62 62.6(6) . . . . ?
C69 N60 C61 C62 -177.7(5) . . . . ?
N60 C61 C62 C63 -101.8(7) . . . . ?
C61 C62 C63 C64 -176.0(5) . . . . ?
C73 N60 C65 C66 -171.4(4) . . . . ?
C61 N60 C65 C66 67.0(5) . . . . ?
C69 N60 C65 C66 -51.2(6) . . . . ?
N60 C65 C66 C67 -167.1(4) . . . . ?
C65 C66 C67 C68 -177.3(5) . . . . ?
C73 N60 C69 C70 53.5(5) . . . . ?
C61 N60 C69 C70 175.0(4) . . . . ?
C65 N60 C69 C70 -64.7(5) . . . . ?
N60 C69 C70 C71 165.9(4) . . . . ?
C69 C70 C71 C72 172.4(5) . . . . ?
C61 N60 C73 C74A -54.7(6) . . . . ?
C65 N60 C73 C74A -175.8(5) . . . . ?
C69 N60 C73 C74A 64.5(6) . . . . ?
N60 C73 C74A C75A -172.7(8) . . . . ?
C73 C74A C75A C76A 83.2(13) . . . . ?
